data_4108843
loop_
_publ_author_name
'Pierre Dechambenoit'
'Sylvie Ferlay'
'Nathalie Kyritsakas'
'Mir Wais Hosseini'

_publ_section_title
;
 Molecular Tectonics: Control of Reversible Water Release in Porous
 Charge-Assisted H-Bonded Networks
;
_journal_name_full 'Journal of the American Chemical Society'
_journal_page_first 17106
_journal_page_last 17113
_journal_paper_doi 10.1021/ja806916t
_journal_volume 130
_journal_year 2008
_chemical_formula_moiety '3(C14 H20 N4 O2), 2(C6 Cr N6), 8(H2 O)'
_chemical_formula_sum 'C54 H76 Cr2 N24 O14'
_chemical_formula_weight 1389.39
_chemical_name_systematic
;
 ?
;
_space_group_IT_number 14
_symmetry_cell_setting monoclinic
_symmetry_space_group_name_Hall '-P 2yn'
_symmetry_space_group_name_H-M 'P 1 21/n 1'
_atom_sites_solution_hydrogens geom
_atom_sites_solution_primary direct
_atom_sites_solution_secondary difmap
_audit_creation_method SHELXL-97
_cell_angle_alpha 90.00
_cell_angle_beta 92.8190(17)
_cell_angle_gamma 90.00
_cell_formula_units_Z 2
_cell_length_a 7.1190(2)
_cell_length_b 22.3250(6)
_cell_length_c 21.0110(6)
_cell_measurement_reflns_used 8537
_cell_measurement_temperature 173(2)
_cell_measurement_theta_max 30.034
_cell_measurement_theta_min 0.998
_cell_volume 3335.27(16)
_computing_cell_refinement 'Bruker SMART'
_computing_data_collection 'Bruker SMART'
_computing_data_reduction 'Bruker SAINT'
_computing_molecular_graphics 'Bruker SHELXTL'
_computing_publication_material 'Bruker SHELXTL'
_computing_structure_refinement 'SHELXL-97 (Sheldrick, 1997)'
_computing_structure_solution 'SHELXS-97 (Sheldrick, 1990)'
_diffrn_ambient_temperature 173(2)
_diffrn_measured_fraction_theta_full 0.999
_diffrn_measured_fraction_theta_max 0.999
_diffrn_measurement_device_type 'CCD area detector'
_diffrn_measurement_method 'phi and omega scans'
_diffrn_radiation_monochromator graphite
_diffrn_radiation_source 'fine-focus sealed tube'
_diffrn_radiation_type MoK\a
_diffrn_radiation_wavelength 0.71073
_diffrn_reflns_av_R_equivalents 0.0455
_diffrn_reflns_av_sigmaI/netI 0.0871
_diffrn_reflns_limit_h_max 10
_diffrn_reflns_limit_h_min -10
_diffrn_reflns_limit_k_max 28
_diffrn_reflns_limit_k_min -31
_diffrn_reflns_limit_l_max 29
_diffrn_reflns_limit_l_min -29
_diffrn_reflns_number 17231
_diffrn_reflns_theta_full 30.05
_diffrn_reflns_theta_max 30.05
_diffrn_reflns_theta_min 2.07
_exptl_absorpt_coefficient_mu 0.405
_exptl_absorpt_correction_T_max 0.9761
_exptl_absorpt_correction_T_min 0.9455
_exptl_absorpt_correction_type multi-scan
_exptl_absorpt_process_details sadabs
_exptl_crystal_colour colorless
_exptl_crystal_density_diffrn 1.383
_exptl_crystal_density_meas ?
_exptl_crystal_description prism
_exptl_crystal_F_000 1456
_exptl_crystal_size_max 0.14
_exptl_crystal_size_mid 0.06
_exptl_crystal_size_min 0.06
_refine_diff_density_max 0.835
_refine_diff_density_min -0.713
_refine_diff_density_rms 0.073
_refine_ls_extinction_method none
_refine_ls_goodness_of_fit_ref 1.028
_refine_ls_hydrogen_treatment riding
_refine_ls_matrix_type full
_refine_ls_number_parameters 452
_refine_ls_number_reflns 9727
_refine_ls_number_restraints 7
_refine_ls_restrained_S_all 1.028
_refine_ls_R_factor_all 0.1010
_refine_ls_R_factor_gt 0.0549
_refine_ls_shift/su_max 0.036
_refine_ls_shift/su_mean 0.001
_refine_ls_structure_factor_coef Fsqd
_refine_ls_weighting_details 'calc w=1/[\s^2^(Fo^2^)+(0.0435P)^2^+1.5328P] where P=(Fo^2^+2Fc^2^)/3'
_refine_ls_weighting_scheme calc
_refine_ls_wR_factor_gt 0.1138
_refine_ls_wR_factor_ref 0.1299
_reflns_number_gt 6254
_reflns_number_total 9727
_reflns_threshold_expression >2sigma(I)
_cod_data_source_file ja806916t_si_013.cif
_cod_data_source_block shelxl
_cod_depositor_comments
;
The following automatic conversions were performed:

'_exptl_crystal_density_meas' value 'none' was changed to '?' - the
value is perceived as not measured.

Automatic conversion script
Id: cif_fix_values 3008 2015-01-20 13:52:24Z robertas 
;
_cod_database_code 4108843

loop_
_symmetry_equiv_pos_as_xyz
'x, y, z'
'-x+1/2, y+1/2, -z+1/2'
'-x, -y, -z'
'x-1/2, -y-1/2, z-1/2'

loop_
_atom_site_label
_atom_site_type_symbol
_atom_site_fract_x
_atom_site_fract_y
_atom_site_fract_z
_atom_site_U_iso_or_equiv
_atom_site_adp_type
_atom_site_occupancy
_atom_site_symmetry_multiplicity
_atom_site_calc_flag
_atom_site_refinement_flags
C1 C 0.2313(3) 0.30671(9) 0.30084(9) 0.0167(4) Uani 1 1 d .
N1 N 0.2301(2) 0.32894(7) 0.24285(7) 0.0182(4) Uani 1 1 d .
H1A H 0.3307 0.3245 0.2206 0.022 Uiso 1 1 calc R
C2 C 0.0680(3) 0.36077(9) 0.21392(9) 0.0213(5) Uani 1 1 d .
H2A H -0.0136 0.3323 0.1892 0.026 Uiso 1 1 calc R
H2B H 0.1114 0.3918 0.1843 0.026 Uiso 1 1 calc R
C3 C -0.0431(3) 0.39003(9) 0.26550(10) 0.0211(4) Uani 1 1 d .
H3 H -0.1635 0.4064 0.2461 0.025 Uiso 1 1 calc R
O1 O 0.0613(2) 0.43739(7) 0.29617(7) 0.0289(4) Uani 1 1 d .
H1 H 0.0542 0.4682 0.2733 0.043 Uiso 1 1 calc R
C4 C -0.0865(3) 0.34350(10) 0.31492(10) 0.0227(5) Uani 1 1 d .
H4A H -0.1450 0.3630 0.3514 0.027 Uiso 1 1 calc R
H4B H -0.1765 0.3138 0.2962 0.027 Uiso 1 1 calc R
N2 N 0.0870(2) 0.31335(8) 0.33698(8) 0.0188(4) Uani 1 1 d .
H2C H 0.0952 0.2990 0.3761 0.023 Uiso 1 1 calc R
C5 C 0.3984(3) 0.27337(9) 0.32639(9) 0.0165(4) Uani 1 1 d .
C6 C 0.4784(3) 0.22898(9) 0.28982(9) 0.0189(4) Uani 1 1 d .
H6 H 0.4282 0.2208 0.2480 0.023 Uiso 1 1 calc R
C7 C 0.6316(3) 0.19675(9) 0.31468(9) 0.0184(4) Uani 1 1 d .
H7 H 0.6863 0.1664 0.2898 0.022 Uiso 1 1 calc R
C8 C 0.7054(3) 0.20877(9) 0.37598(9) 0.0174(4) Uani 1 1 d .
C9 C 0.6259(3) 0.25349(9) 0.41256(9) 0.0192(4) Uani 1 1 d .
H9 H 0.6770 0.2619 0.4542 0.023 Uiso 1 1 calc R
C10 C 0.4725(3) 0.28552(9) 0.38793(9) 0.0187(4) Uani 1 1 d .
H10 H 0.4176 0.3158 0.4128 0.022 Uiso 1 1 calc R
C11 C 0.8664(3) 0.17312(9) 0.40264(9) 0.0177(4) Uani 1 1 d .
N3 N 1.0073(3) 0.15990(8) 0.36650(8) 0.0223(4) Uani 1 1 d .
H3B H 1.0060 0.1746 0.3276 0.027 Uiso 1 1 calc R
C12 C 1.1656(3) 0.12198(11) 0.38815(10) 0.0287(5) Uani 1 1 d .
H12A H 1.2719 0.1473 0.4041 0.034 Uiso 1 1 calc R
H12B H 1.2083 0.0978 0.3521 0.034 Uiso 1 1 calc R
C13 C 1.1043(3) 0.08102(10) 0.44084(10) 0.0276(5) Uani 1 1 d .
H13 H 1.2153 0.0586 0.4596 0.033 Uiso 1 1 calc R
O2 O 0.9633(3) 0.04008(8) 0.41841(9) 0.0413(5) Uani 1 1 d .
H2 H 1.0121 0.0136 0.3961 0.062 Uiso 1 1 calc R
C14 C 1.0177(3) 0.11845(10) 0.49170(10) 0.0255(5) Uani 1 1 d .
H14A H 0.9682 0.0921 0.5249 0.031 Uiso 1 1 calc R
H14B H 1.1140 0.1451 0.5122 0.031 Uiso 1 1 calc R
N4 N 0.8647(3) 0.15429(7) 0.46198(8) 0.0190(4) Uani 1 1 d .
H4 H 0.7681 0.1635 0.4846 0.023 Uiso 1 1 calc R
C15 C 0.2003(3) 0.00716(9) 0.08641(9) 0.0161(4) Uani 1 1 d .
N5 N 0.0506(2) -0.02638(7) 0.07541(8) 0.0185(4) Uani 1 1 d .
H5 H 0.0492 -0.0520 0.0436 0.022 Uiso 1 1 calc R
C16 C -0.1142(3) -0.02251(10) 0.11431(10) 0.0242(5) Uani 1 1 d .
H16A H -0.1793 -0.0617 0.1146 0.029 Uiso 1 1 calc R
H16B H -0.2033 0.0077 0.0960 0.029 Uiso 1 1 calc R
C17 C -0.0526(3) -0.00498(9) 0.18163(9) 0.0213(4) Uani 1 1 d .
H17 H -0.1675 0.0039 0.2055 0.026 Uiso 1 1 calc R
O3 O 0.0451(2) -0.05320(7) 0.21271(7) 0.0297(4) Uani 1 1 d .
H3A H 0.1577 -0.0532 0.2025 0.044 Uiso 1 1 calc R
C18 C 0.0649(3) 0.05153(9) 0.17985(9) 0.0207(4) Uani 1 1 d .
H18A H -0.0158 0.0858 0.1664 0.025 Uiso 1 1 calc R
H18B H 0.1209 0.0602 0.2229 0.025 Uiso 1 1 calc R
N6 N 0.2142(2) 0.04387(7) 0.13518(7) 0.0169(4) Uani 1 1 d .
H6A H 0.3182 0.0649 0.1413 0.020 Uiso 1 1 calc R
C19 C 0.3567(3) 0.00345(9) 0.04235(9) 0.0157(4) Uani 1 1 d .
C20 C 0.4366(3) 0.05595(9) 0.01962(9) 0.0168(4) Uani 1 1 d .
H20 H 0.3931 0.0939 0.0330 0.020 Uiso 1 1 calc R
C21 C 0.4202(3) -0.05235(9) 0.02260(9) 0.0177(4) Uani 1 1 d .
H21 H 0.3653 -0.0879 0.0381 0.021 Uiso 1 1 calc R
Cr1 Cr 0.79910(5) 0.217562(14) 0.101075(14) 0.01522(9) Uani 1 1 d .
C22 C 0.9684(3) 0.28403(9) 0.06565(9) 0.0223(5) Uani 1 1 d .
N7 N 1.0551(3) 0.32253(9) 0.04587(9) 0.0368(5) Uani 1 1 d .
C23 C 0.9447(3) 0.15158(9) 0.05430(9) 0.0187(4) Uani 1 1 d .
N8 N 1.0065(3) 0.11465(8) 0.02327(8) 0.0244(4) Uani 1 1 d .
C24 C 0.6334(3) 0.21917(9) 0.01739(9) 0.0196(4) Uani 1 1 d .
N9 N 0.5567(3) 0.21664(9) -0.03206(8) 0.0277(4) Uani 1 1 d .
C25 C 0.6305(3) 0.15301(9) 0.14057(9) 0.0202(4) Uani 1 1 d .
N10 N 0.5449(3) 0.11727(9) 0.16556(9) 0.0312(5) Uani 1 1 d .
C26 C 0.6414(3) 0.28494(9) 0.14047(9) 0.0196(4) Uani 1 1 d .
N11 N 0.5570(3) 0.32355(9) 0.16142(9) 0.0307(5) Uani 1 1 d .
C27 C 0.9608(3) 0.20885(9) 0.18552(9) 0.0185(4) Uani 1 1 d .
N12 N 1.0341(3) 0.20047(8) 0.23501(8) 0.0251(4) Uani 1 1 d .
O4 O 0.4365(3) 0.44647(8) 0.15590(8) 0.0399(5) Uani 1 1 d D
O5 O 0.4815(4) 0.03845(9) 0.27103(10) 0.0610(7) Uani 1 1 d D
O6 O 0.5772(3) 0.04518(10) 0.39621(10) 0.0509(5) Uani 1 1 d D
O7 O 0.3878(6) 0.95025(13) 0.4385(3) 0.1326(17) Uani 1 1 d D
H22 H 0.438(5) 0.4519(17) 0.1946(9) 0.087(5) Uiso 1 1 d D
H23 H 0.500(5) 0.4161(12) 0.1525(18) 0.087(5) Uiso 1 1 d D
H24 H 0.528(5) 0.0639(14) 0.2497(16) 0.087(5) Uiso 1 1 d D
H25 H 0.520(5) 0.0426(17) 0.3080(10) 0.087(5) Uiso 1 1 d D
H26 H 0.530(5) 0.0136(12) 0.4087(17) 0.087(5) Uiso 1 1 d D
H27 H 0.694(3) 0.0373(18) 0.3984(18) 0.087(5) Uiso 1 1 d D
H28 H 0.498(6) 0.943(2) 0.4752(18) 0.087(5) Uiso 1 1 d .
H29 H 0.437(6) 0.9179(12) 0.4521(19) 0.087(5) Uiso 1 1 d D

loop_
_atom_site_aniso_label
_atom_site_aniso_U_11
_atom_site_aniso_U_22
_atom_site_aniso_U_33
_atom_site_aniso_U_23
_atom_site_aniso_U_13
_atom_site_aniso_U_12
C1 0.0179(11) 0.0146(9) 0.0177(9) -0.0040(8) 0.0009(8) -0.0016(8)
N1 0.0174(9) 0.0207(9) 0.0166(8) -0.0007(7) 0.0028(7) 0.0013(7)
C2 0.0219(12) 0.0226(11) 0.0190(10) 0.0006(8) -0.0028(8) 0.0022(9)
C3 0.0214(12) 0.0188(10) 0.0230(10) -0.0004(8) -0.0007(9) 0.0037(9)
O1 0.0385(10) 0.0160(7) 0.0320(9) -0.0029(6) 0.0001(7) -0.0017(7)
C4 0.0170(11) 0.0257(11) 0.0257(11) 0.0008(9) 0.0033(9) 0.0027(9)
N2 0.0178(10) 0.0224(9) 0.0165(8) 0.0024(7) 0.0027(7) 0.0035(7)
C5 0.0140(10) 0.0184(10) 0.0170(9) 0.0009(8) 0.0009(8) 0.0004(8)
C6 0.0187(11) 0.0221(11) 0.0160(9) -0.0021(8) 0.0008(8) -0.0003(9)
C7 0.0194(11) 0.0177(10) 0.0182(9) -0.0026(8) 0.0036(8) 0.0005(8)
C8 0.0155(11) 0.0186(10) 0.0181(9) 0.0021(8) 0.0013(8) -0.0012(8)
C9 0.0193(11) 0.0224(11) 0.0160(9) -0.0007(8) 0.0014(8) 0.0000(9)
C10 0.0190(11) 0.0205(10) 0.0170(9) -0.0029(8) 0.0035(8) 0.0012(9)
C11 0.0177(11) 0.0161(10) 0.0194(10) -0.0015(8) 0.0002(8) 0.0004(8)
N3 0.0216(10) 0.0299(10) 0.0156(8) 0.0051(7) 0.0026(7) 0.0082(8)
C12 0.0226(13) 0.0377(13) 0.0258(11) 0.0048(10) 0.0033(9) 0.0121(10)
C13 0.0253(13) 0.0296(12) 0.0278(11) 0.0017(10) 0.0014(10) 0.0106(10)
O2 0.0479(13) 0.0262(9) 0.0502(11) -0.0100(8) 0.0065(9) 0.0034(9)
C14 0.0284(13) 0.0279(12) 0.0199(10) 0.0049(9) -0.0005(9) 0.0084(10)
N4 0.0183(9) 0.0216(9) 0.0173(8) 0.0001(7) 0.0034(7) 0.0054(7)
C15 0.0186(11) 0.0150(10) 0.0148(9) 0.0024(7) 0.0011(8) 0.0008(8)
N5 0.0187(10) 0.0200(9) 0.0171(8) -0.0046(7) 0.0036(7) -0.0033(7)
C16 0.0177(12) 0.0294(12) 0.0259(11) -0.0030(9) 0.0052(9) -0.0043(9)
C17 0.0211(12) 0.0232(11) 0.0205(10) 0.0015(8) 0.0075(8) 0.0019(9)
O3 0.0317(10) 0.0281(9) 0.0295(8) 0.0105(7) 0.0051(7) 0.0019(8)
C18 0.0241(12) 0.0209(11) 0.0177(10) -0.0018(8) 0.0064(8) 0.0019(9)
N6 0.0150(9) 0.0188(9) 0.0170(8) -0.0012(7) 0.0018(7) -0.0029(7)
C19 0.0140(10) 0.0192(10) 0.0140(9) -0.0022(7) 0.0008(7) -0.0009(8)
C20 0.0180(11) 0.0152(10) 0.0171(9) -0.0011(7) 0.0015(8) 0.0009(8)
C21 0.0182(11) 0.0176(10) 0.0173(9) 0.0009(8) 0.0004(8) -0.0025(8)
Cr1 0.01763(18) 0.01522(17) 0.01287(15) -0.00066(12) 0.00136(12) -0.00059(13)
C22 0.0279(12) 0.0222(11) 0.0173(10) -0.0044(9) 0.0069(9) -0.0001(10)
N7 0.0471(15) 0.0323(12) 0.0325(11) -0.0040(9) 0.0178(10) -0.0132(10)
C23 0.0200(11) 0.0177(10) 0.0181(10) 0.0017(8) -0.0021(8) -0.0006(9)
N8 0.0260(11) 0.0229(10) 0.0239(9) -0.0036(8) -0.0013(8) 0.0045(8)
C24 0.0197(11) 0.0199(10) 0.0193(10) 0.0009(8) 0.0026(8) 0.0030(9)
N9 0.0276(11) 0.0357(11) 0.0195(9) -0.0011(8) -0.0014(8) 0.0078(9)
C25 0.0206(12) 0.0226(11) 0.0173(10) -0.0036(8) -0.0019(8) -0.0028(9)
N10 0.0347(13) 0.0322(11) 0.0270(10) -0.0012(8) 0.0033(9) -0.0144(10)
C26 0.0192(11) 0.0239(11) 0.0160(9) 0.0024(8) 0.0041(8) -0.0022(9)
N11 0.0301(12) 0.0313(11) 0.0318(10) -0.0026(9) 0.0108(9) 0.0053(9)
C27 0.0197(11) 0.0166(10) 0.0193(10) -0.0029(8) 0.0023(8) -0.0030(8)
N12 0.0284(11) 0.0259(10) 0.0207(9) -0.0003(7) -0.0012(8) -0.0020(8)
O4 0.0624(15) 0.0283(10) 0.0297(9) 0.0022(8) 0.0072(9) 0.0037(9)
O5 0.104(2) 0.0385(12) 0.0389(12) 0.0093(9) -0.0155(13) -0.0199(12)
O6 0.0516(14) 0.0508(13) 0.0503(12) 0.0008(10) 0.0024(11) -0.0073(11)
O7 0.108(3) 0.0388(16) 0.259(5) 0.021(2) 0.092(3) 0.0058(17)

loop_
_atom_type_symbol
_atom_type_description
_atom_type_scat_dispersion_real
_atom_type_scat_dispersion_imag
_atom_type_scat_source
C C 0.0033 0.0016 'International Tables Vol C Tables 4.2.6.8 and 6.1.1.4'
H H 0.0000 0.0000 'International Tables Vol C Tables 4.2.6.8 and 6.1.1.4'
N N 0.0061 0.0033 'International Tables Vol C Tables 4.2.6.8 and 6.1.1.4'
O O 0.0106 0.0060 'International Tables Vol C Tables 4.2.6.8 and 6.1.1.4'
Cr Cr 0.3209 0.6236 'International Tables Vol C Tables 4.2.6.8 and 6.1.1.4'

loop_
_geom_angle_atom_site_label_1
_geom_angle_atom_site_label_2
_geom_angle_atom_site_label_3
_geom_angle
_geom_angle_site_symmetry_1
N2 C1 N1 121.49(19) .
N2 C1 C5 118.90(17) .
N1 C1 C5 119.61(18) .
C1 N1 C2 122.54(18) .
C1 N1 H1A 118.7 .
C2 N1 H1A 118.7 .
N1 C2 C3 109.89(16) .
N1 C2 H2A 109.7 .
C3 C2 H2A 109.7 .
N1 C2 H2B 109.7 .
C3 C2 H2B 109.7 .
H2A C2 H2B 108.2 .
O1 C3 C4 108.57(17) .
O1 C3 C2 111.24(18) .
C4 C3 C2 109.01(17) .
O1 C3 H3 109.3 .
C4 C3 H3 109.3 .
C2 C3 H3 109.3 .
C3 O1 H1 109.5 .
N2 C4 C3 109.64(18) .
N2 C4 H4A 109.7 .
C3 C4 H4A 109.7 .
N2 C4 H4B 109.7 .
C3 C4 H4B 109.7 .
H4A C4 H4B 108.2 .
C1 N2 C4 122.71(17) .
C1 N2 H2C 118.6 .
C4 N2 H2C 118.6 .
C6 C5 C10 120.12(18) .
C6 C5 C1 120.04(17) .
C10 C5 C1 119.82(17) .
C7 C6 C5 119.78(18) .
C7 C6 H6 120.1 .
C5 C6 H6 120.1 .
C6 C7 C8 120.13(18) .
C6 C7 H7 119.9 .
C8 C7 H7 119.9 .
C7 C8 C9 120.15(19) .
C7 C8 C11 119.69(18) .
C9 C8 C11 120.15(17) .
C10 C9 C8 119.79(18) .
C10 C9 H9 120.1 .
C8 C9 H9 120.1 .
C9 C10 C5 120.03(18) .
C9 C10 H10 120.0 .
C5 C10 H10 120.0 .
N3 C11 N4 121.04(19) .
N3 C11 C8 119.85(17) .
N4 C11 C8 119.10(18) .
C11 N3 C12 123.05(17) .
C11 N3 H3B 118.5 .
C12 N3 H3B 118.5 .
N3 C12 C13 109.33(18) .
N3 C12 H12A 109.8 .
C13 C12 H12A 109.8 .
N3 C12 H12B 109.8 .
C13 C12 H12B 109.8 .
H12A C12 H12B 108.3 .
O2 C13 C14 106.5(2) .
O2 C13 C12 111.70(19) .
C14 C13 C12 108.95(19) .
O2 C13 H13 109.9 .
C14 C13 H13 109.9 .
C12 C13 H13 109.9 .
C13 O2 H2 109.5 .
N4 C14 C13 108.71(17) .
N4 C14 H14A 109.9 .
C13 C14 H14A 109.9 .
N4 C14 H14B 109.9 .
C13 C14 H14B 109.9 .
H14A C14 H14B 108.3 .
C11 N4 C14 122.44(18) .
C11 N4 H4 118.8 .
C14 N4 H4 118.8 .
N6 C15 N5 121.52(19) .
N6 C15 C19 119.47(18) .
N5 C15 C19 119.02(17) .
C15 N5 C16 122.23(17) .
C15 N5 H5 118.9 .
C16 N5 H5 118.9 .
N5 C16 C17 109.51(18) .
N5 C16 H16A 109.8 .
C17 C16 H16A 109.8 .
N5 C16 H16B 109.8 .
C17 C16 H16B 109.8 .
H16A C16 H16B 108.2 .
O3 C17 C16 110.26(18) .
O3 C17 C18 112.52(18) .
C16 C17 C18 109.13(17) .
O3 C17 H17 108.3 .
C16 C17 H17 108.3 .
C18 C17 H17 108.3 .
C17 O3 H3A 109.5 .
N6 C18 C17 109.76(16) .
N6 C18 H18A 109.7 .
C17 C18 H18A 109.7 .
N6 C18 H18B 109.7 .
C17 C18 H18B 109.7 .
H18A C18 H18B 108.2 .
C15 N6 C18 123.04(18) .
C15 N6 H6A 118.5 .
C18 N6 H6A 118.5 .
C20 C19 C21 120.24(18) .
C20 C19 C15 119.78(17) .
C21 C19 C15 119.97(17) .
C21 C20 C19 119.65(18) 3_655
C21 C20 H20 120.2 3_655
C19 C20 H20 120.2 .
C20 C21 C19 120.12(18) 3_655
C20 C21 H21 119.9 3_655
C19 C21 H21 119.9 .
C24 Cr1 C27 175.52(8) .
C24 Cr1 C26 91.68(8) .
C27 Cr1 C26 90.87(8) .
C24 Cr1 C22 89.99(8) .
C27 Cr1 C22 93.80(8) .
C26 Cr1 C22 87.71(8) .
C24 Cr1 C25 92.01(8) .
C27 Cr1 C25 84.28(8) .
C26 Cr1 C25 90.51(8) .
C22 Cr1 C25 177.36(8) .
C24 Cr1 C23 83.52(8) .
C27 Cr1 C23 93.97(8) .
C26 Cr1 C23 175.13(8) .
C22 Cr1 C23 91.44(8) .
C25 Cr1 C23 90.49(8) .
N7 C22 Cr1 176.8(2) .
N8 C23 Cr1 171.62(19) .
N9 C24 Cr1 172.55(19) .
N10 C25 Cr1 175.81(19) .
N11 C26 Cr1 177.96(19) .
N12 C27 Cr1 172.39(19) .
H22 O4 H23 103(3) .
H24 O5 H25 109(4) .
H26 O6 H27 102(4) .
H28 O7 H29 51(3) .

loop_
_geom_bond_atom_site_label_1
_geom_bond_atom_site_label_2
_geom_bond_distance
_geom_bond_site_symmetry_2
C1 N2 1.316(3) .
C1 N1 1.315(2) .
C1 C5 1.481(3) .
N1 C2 1.462(3) .
N1 H1A 0.8800 .
C2 C3 1.520(3) .
C2 H2A 0.9900 .
C2 H2B 0.9900 .
C3 O1 1.428(3) .
C3 C4 1.511(3) .
C3 H3 1.0000 .
O1 H1 0.8400 .
C4 N2 1.462(3) .
C4 H4A 0.9900 .
C4 H4B 0.9900 .
N2 H2C 0.8800 .
C5 C6 1.393(3) .
C5 C10 1.399(3) .
C6 C7 1.387(3) .
C6 H6 0.9500 .
C7 C8 1.393(3) .
C7 H7 0.9500 .
C8 C9 1.397(3) .
C8 C11 1.483(3) .
C9 C10 1.384(3) .
C9 H9 0.9500 .
C10 H10 0.9500 .
C11 N3 1.321(3) .
C11 N4 1.316(2) .
N3 C12 1.464(3) .
N3 H3B 0.8800 .
C12 C13 1.516(3) .
C12 H12A 0.9900 .
C12 H12B 0.9900 .
C13 O2 1.421(3) .
C13 C14 1.512(3) .
C13 H13 1.0000 .
O2 H2 0.8400 .
C14 N4 1.466(3) .
C14 H14A 0.9900 .
C14 H14B 0.9900 .
N4 H4 0.8800 .
C15 N6 1.312(2) .
C15 N5 1.314(3) .
C15 C19 1.485(3) .
N5 C16 1.465(3) .
N5 H5 0.8800 .
C16 C17 1.512(3) .
C16 H16A 0.9900 .
C16 H16B 0.9900 .
C17 O3 1.423(3) .
C17 C18 1.515(3) .
C17 H17 1.0000 .
O3 H3A 0.8400 .
C18 N6 1.462(3) .
C18 H18A 0.9900 .
C18 H18B 0.9900 .
N6 H6A 0.8800 .
C19 C20 1.398(3) .
C19 C21 1.395(3) .
C20 C21 1.386(3) 3_655
C20 H20 0.9500 .
C21 C20 1.386(3) 3_655
C21 H21 0.9500 .
Cr1 C24 2.069(2) .
Cr1 C27 2.076(2) .
Cr1 C26 2.074(2) .
Cr1 C22 2.073(2) .
Cr1 C25 2.075(2) .
Cr1 C23 2.076(2) .
C22 N7 1.147(3) .
C23 N8 1.152(3) .
C24 N9 1.151(3) .
C25 N10 1.147(3) .
C26 N11 1.150(3) .
C27 N12 1.156(3) .
O4 H22 0.821(18) .
O4 H23 0.819(18) .
O5 H24 0.805(18) .
O5 H25 0.815(18) .
O6 H26 0.827(18) .
O6 H27 0.850(18) .
O7 H28 1.08(4) .
O7 H29 0.845(19) .
